data_1576677
loop_
_publ_author_name
'Wenger, John S.'
'Gaschik, Nina'
'Rowe, William J.'
'Crumpton, Agamemnon E.'
'van IJzendoorn, Bono'
'Mehta, Meera'

_publ_section_title
;
 Isolation of arylhalodiphosphenes: periodic trends in R-P[double bond,
 length as m-dash]P-X bonding (X = Cl, Br, I).
;
_journal_issue 15
_journal_name_full 'Chemical science'
_journal_page_first 7475
_journal_page_last 7485
_journal_paper_doi 10.1039/d6sc00723f
_journal_volume 17
_journal_year 2026
_chemical_absolute_configuration unk
_chemical_formula_moiety 'C72 H89 Br P2, 2(C4 H10 O)'
_chemical_formula_sum 'C80 H109 Br O2 P2'
_chemical_formula_weight 1244.52
_space_group_crystal_system tetragonal
_space_group_IT_number 113
_space_group_name_Hall 'P -4 2ab'
_space_group_name_H-M_alt 'P -4 21 m'
_atom_sites_solution_hydrogens geom
_atom_sites_solution_primary dual
_audit_creation_date 2025-12-01
_audit_creation_method
;
Olex2 1.5
(compiled 2025.07.13 svn.rb7424aed for OlexSys, GUI svn.r7314)
;
_audit_update_record
;
2025-12-04 deposited with the CCDC.	2026-02-18 downloaded from the CCDC.
;
_cell_angle_alpha 90
_cell_angle_beta 90
_cell_angle_gamma 90
_cell_formula_units_Z 2
_cell_length_a 17.64070(10)
_cell_length_b 17.64070(10)
_cell_length_c 11.47390(10)
_cell_measurement_reflns_used 43684
_cell_measurement_temperature 100.00(10)
_cell_measurement_theta_max 75.3730
_cell_measurement_theta_min 3.5230
_cell_volume 3570.61(4)
_computing_cell_refinement 'CrysAlisPro 1.171.43.92a (Rigaku OD, 2023)'
_computing_data_collection 'CrysAlisPro system (CCD 43.143a 64-bit (release 25-10-2024))'
_computing_data_reduction 'CrysAlisPro 1.171.43.92a (Rigaku OD, 2023)'
_computing_molecular_graphics 'Olex2 1.5 (Dolomanov et al., 2009)'
_computing_publication_material 'Olex2 1.5 (Dolomanov et al., 2009)'
_computing_structure_refinement 'SHELXL 2019/3 (Sheldrick, 2015)'
_computing_structure_solution 'SHELXT 2018/2 (Sheldrick, 2018)'
_diffrn_ambient_environment N~2~
_diffrn_ambient_temperature 100.00(10)
_diffrn_detector 'Hybrid Pixel Array Detector'
_diffrn_detector_area_resol_mean 10.0000
_diffrn_detector_type 'HyPix-Arc 150'
_diffrn_measured_fraction_theta_full 1.000
_diffrn_measured_fraction_theta_max 1.000
_diffrn_measurement_details
;
List of Runs (angles in degrees, time in seconds):

  # Type    Start    End  Width  t~exp~   \w     \q     \k     \f   Frames
#--------------------------------------------------------------------------
  1  \w     11.00  36.00   0.50    2.01    --   60.11 -30.00-150.00   50
  2  \w     67.00 108.00   0.50    2.01    --   60.11  30.00   0.00   82
  3  \w     61.00 108.00   0.50    2.01    --   60.11  30.00  60.00   94
  4  \w     11.00  37.00   0.50    2.01    --   60.11 -30.00-180.00   52
  5  \w     32.00  61.00   0.50    2.01    --   60.11-125.00  60.00   58
  6  \w     11.00  36.00   0.50    2.01    --   60.11 -30.00 -60.00   50
  7  \w     68.00 109.00   0.50    2.01    --   60.11  30.00  90.00   82
  8  \w     65.00 101.00   0.50    2.01    --   60.11  30.00 150.00   72
  9  \w     11.00  36.00   0.50    2.01    --   60.11 -30.00 120.00   50
 10  \w     76.00 102.00   0.50    2.01    --   73.66-125.00-180.00   52
 11  \w     76.00 115.00   0.50    2.01    --   73.66  30.00-150.00   78
 12  \w     42.00  67.00   0.50    2.01    --   73.66   0.00-180.00   50
 13  \w     78.00 104.00   0.50    2.01    --   73.66   0.00 -60.00   52
 14  \w     34.00  65.00   0.50    2.01    --   73.66   0.00 -60.00   62
 15  \w     35.00  80.00   0.50    2.01    --   73.66 -95.00  90.00   90
 16  \w     34.00  59.00   0.50    2.01    --   73.66 -95.00 -90.00   50
 17  \w     35.00  84.00   0.50    2.01    --   73.66 -95.00 -60.00   98
 18  \w     35.00  84.00   0.50    2.01    --   73.66 -95.00-120.00   98
 19  \w     49.00  80.00   0.50    2.01    --   73.66 -95.00-180.00   62
 20  \w     43.00  84.00   0.50    2.01    --   73.66 -95.00   0.00   82
 21  \w     78.00 112.00   0.50    2.01    --   73.66  30.00 -60.00   68
 22  \w     70.00 112.00   0.50    2.01    --   73.66   0.00-180.00   84
 23  \w     38.00  71.00   0.50    2.01    --   73.66-125.00-180.00   66
 24  \w     44.00  70.00   0.50    2.01    --   79.84 -95.00 150.00   52
 25  \w     62.00  88.00   0.50    2.01    --   79.84 -95.00   0.00   52
 26  \w     84.00 109.00   0.50    2.01    --   79.84-125.00  90.00   50
 27  \w     48.00  80.00   0.50    2.01    --   79.84 -95.00 -90.00   64
 28  \w     72.00  98.00   0.50    2.01    --   79.84-125.00-180.00   52
 29  \w     64.00 109.00   0.50    2.01    --   79.84-125.00 150.00   90
 30  \w     56.00  82.00   0.50    2.01    --   79.84 -95.00  60.00   52
 31  \w     46.00  81.00   0.50    2.01    --   79.84 -95.00 -30.00   70
 32  \w     42.00  68.00   0.50    2.01    --   79.84 -95.00-180.00   52
 33  \w     51.00  83.00   0.50    2.01    --   79.84 -95.00  30.00   64
 34  \w     76.00 108.00   0.50    2.01    --   79.84-125.00 120.00   64
 35  \w     49.00  75.00   0.50    2.01    --   79.84 -95.00 -60.00   52
 36  \w     58.00  84.00   0.50    2.01    --   79.84-125.00   0.00   52
 37  \w     70.00  95.00   0.50    2.01    --   79.84-125.00  60.00   50
 38  \w     39.00  93.00   0.50    2.01    --   83.00-121.00 -94.31  108
 39  \w     50.00 114.00   0.50    2.01    --   83.00  13.00 117.39  128
 40  \w     43.00  71.00   0.50    2.01    --   83.00 -62.00 -27.14   56
 41  \w     40.00 109.00   0.50    2.01    --   83.00-122.00 -28.97  138
 42  \w     84.00 111.00   0.50    2.01    --   83.00  22.00 142.43   54
 43  \w     44.00  69.00   0.50    2.01    --   83.00 -59.00  35.71   50
 44  \w     65.00  90.00   0.50    2.01    --   83.00  23.00 -83.55   50
 45  \w     43.00  73.00   0.50    2.01    --   83.00 -71.00-162.28   60
 46  \w     39.00  64.00   0.50    2.01    --   83.00 -57.00  16.99   50
 47  \w     40.00 110.00   0.50    2.01    --   83.00-123.00-127.93  140
 48  \w    101.00 131.00   0.50    2.01    --   83.00  21.00  29.99   60
 49  \w     47.00 121.00   0.50    2.01    --   83.00  -1.00-145.58  148
 50  \w     61.00  87.00   0.50    2.01    --   83.00  21.00  29.99   52
 51  \w     74.00 105.00   0.50    2.01    --   83.00  21.00  71.85   62
 52  \w     69.00 105.00   0.50    2.01    --   83.00  23.00-176.05   72
 53  \w     72.00 125.00   0.50    2.01    --   83.00  19.00 122.25  106
 54  \w     47.00  85.00   0.50    2.01    --   83.00 -82.00  94.19   76
 55  \w     69.00 117.00   0.50    2.01    --   83.00-133.00 -64.37   96
 56  \w     65.00  90.00   0.50    2.01    --   83.00  22.00 179.99   50
 57  \w     81.00 106.00   0.50    2.01    --   83.00-121.00 -74.98   50
 58  \w     40.00  65.00   0.50    2.01    --   83.00 -62.00 -42.55   50
 59  \w     47.00  88.00   0.50    2.01    --   83.00   7.00 -67.86   82
 60  \w     56.00 128.00   0.50    2.01    --   83.00  20.00 -22.07  144
 61  \w     90.00 132.00   0.50    2.01    --   83.00  20.00 -76.97   84
 62  \w     89.00 117.00   0.50    2.01    --   83.00  23.00-158.82   56
 63  \w     42.00  99.00   0.50    2.01    --   83.00-106.00 174.01  114
 64  \w     39.00  65.00   0.50    2.01    --   83.00-133.00 -64.37   52
 65  \w     78.00 110.00   0.50    2.01    --   83.00-120.00  19.90   64
 66  \w     42.00  67.00   0.50    2.01    --   83.00-120.00  19.90   50
 67  \w    -15.00  11.00   0.50    2.01    --   -3.00-100.00  55.84   52
 68  \w    -39.00 -12.00   0.50    2.01    --   -3.00 -50.00 -10.35   54
 69  \w    -40.00 -14.00   0.50    2.01    --   -3.00 -50.00 133.91   52
 70  \w    -22.00   9.00   0.50    2.01    --   -3.00 -97.00-150.48   62
 71  \w     -8.00  17.00   0.50    2.01    --    6.00 101.00-125.38   50
 72  \w      3.00  28.00   0.50    2.01    --   14.00  95.00  21.42   50
 73  \w     13.00  38.00   0.50    2.01    --   22.00  92.00  13.09   50
 74  \w     16.00  41.00   0.50    2.01    --   22.00  88.00 106.90   50
 75  \w     17.00  32.00   0.50    2.01    --   22.00  87.00-106.22   30
;
_diffrn_measurement_device 'four-circle diffractometer'
_diffrn_measurement_device_type 'XtaLAB Synergy R, DW system, HyPix-Arc 150'
_diffrn_measurement_method '\w scans'
_diffrn_orient_matrix_type 'CrysAlisPro convention (1999,Acta A55,543-557)'
_diffrn_orient_matrix_UB_11 0.0068259000
_diffrn_orient_matrix_UB_12 -0.0202426000
_diffrn_orient_matrix_UB_13 0.1302170000
_diffrn_orient_matrix_UB_21 -0.0588926000
_diffrn_orient_matrix_UB_22 0.0614553000
_diffrn_orient_matrix_UB_23 0.0299010000
_diffrn_orient_matrix_UB_31 -0.0639741000
_diffrn_orient_matrix_UB_32 -0.0587695000
_diffrn_orient_matrix_UB_33 -0.0137506000
_diffrn_radiation_monochromator mirror
_diffrn_radiation_probe x-ray
_diffrn_radiation_type 'Cu K\a'
_diffrn_radiation_wavelength 1.54184
_diffrn_reflns_av_R_equivalents 0.0435
_diffrn_reflns_av_unetI/netI 0.0123
_diffrn_reflns_Laue_measured_fraction_full 1.000
_diffrn_reflns_Laue_measured_fraction_max 1.000
_diffrn_reflns_limit_h_max 20
_diffrn_reflns_limit_h_min -22
_diffrn_reflns_limit_k_max 20
_diffrn_reflns_limit_k_min -22
_diffrn_reflns_limit_l_max 14
_diffrn_reflns_limit_l_min -14
_diffrn_reflns_number 80005
_diffrn_reflns_point_group_measured_fraction_full 1.000
_diffrn_reflns_point_group_measured_fraction_max 0.999
_diffrn_reflns_theta_full 67.684
_diffrn_reflns_theta_max 74.474
_diffrn_reflns_theta_min 3.543
_diffrn_source 'Rotating-anode X-ray tube'
_diffrn_source_type 'Rigaku (Cu) X-ray Source'
_exptl_absorpt_coefficient_mu 1.537
_exptl_absorpt_correction_T_max 1.000
_exptl_absorpt_correction_T_min 0.666
_exptl_absorpt_correction_type gaussian
_exptl_absorpt_process_details
;
CrysAlisPro 1.171.43.92a (Rigaku Oxford Diffraction, 2023)
Numerical absorption correction based on gaussian integration over
a multifaceted crystal model
Empirical absorption correction using spherical harmonics,
implemented in SCALE3 ABSPACK scaling algorithm.
;
_exptl_crystal_density_diffrn 1.158
_exptl_crystal_description block
_exptl_crystal_F_000 1340
_exptl_crystal_size_max 0.15
_exptl_crystal_size_mid 0.09
_exptl_crystal_size_min 0.05
_refine_diff_density_max 0.342
_refine_diff_density_min -0.287
_refine_diff_density_rms 0.042
_refine_ls_abs_structure_details
;
 Flack x determined using 1601 quotients [(I+)-(I-)]/[(I+)+(I-)]
 (Parsons, Flack and Wagner, Acta Cryst. B69 (2013) 249-259).
;
_refine_ls_abs_structure_Flack 0.004(6)
_refine_ls_extinction_method none
_refine_ls_goodness_of_fit_ref 1.043
_refine_ls_hydrogen_treatment constr
_refine_ls_matrix_type full
_refine_ls_number_parameters 351
_refine_ls_number_reflns 3831
_refine_ls_number_restraints 274
_refine_ls_restrained_S_all 1.104
_refine_ls_R_factor_all 0.0462
_refine_ls_R_factor_gt 0.0453
_refine_ls_shift/su_max 0.000
_refine_ls_shift/su_mean 0.000
_refine_ls_structure_factor_coef Fsqd
_refine_ls_weighting_details 'w=1/[\s^2^(Fo^2^)+(0.0820P)^2^+1.1129P] where P=(Fo^2^+2Fc^2^)/3'
_refine_ls_weighting_scheme calc
_refine_ls_wR_factor_gt 0.1278
_refine_ls_wR_factor_ref 0.1286
_reflns_Friedel_coverage 0.790
_reflns_Friedel_fraction_full 1.000
_reflns_Friedel_fraction_max 0.998
_reflns_number_gt 3718
_reflns_number_total 3831
_reflns_threshold_expression 'I > 2\s(I)'
_cod_data_source_file d6sc00723f3.cif
_cod_data_source_block Compound_9
_cod_depositor_comments 'Adding full bibliography for 1576673--1576682.cif.'
_cod_original_cell_volume 3570.61(5)
_cod_database_code 1576677
_shelx_shelxl_version_number 2019/3
_chemical_oxdiff_formula 'C80 H109 P2 Br O'
_shelx_space_group_comment
;
The symmetry employed for this shelxl refinement is uniquely defined
by the following loop, which should always be used as a source of
symmetry information in preference to the above space-group names.
They are only intended as comments.
;
_cell_oxdiff_angle_alpha 90.0475(12)
_cell_oxdiff_angle_beta 90.0374(12)
_cell_oxdiff_angle_gamma 90.0160(13)
_cell_oxdiff_length_a 17.6625(3)
_cell_oxdiff_length_b 17.6249(3)
_cell_oxdiff_length_c 11.47002(14)
_cell_oxdiff_measurement_reflns_used 43684
_cell_oxdiff_volume 3570.61(9)
_shelx_estimated_absorpt_t_max 0.927
_shelx_estimated_absorpt_t_min 0.802
_olex2_refinement_description
;
1. Fixed Uiso
 At 1.2 times of:
  All C(H) groups, All C(H,H) groups
 At 1.5 times of:
  All C(H,H,H) groups
2. Restrained distances
 C1-P1A \\sim C1-P1B
 with sigma of 0.01
 C1-P1B \\sim C1-P1C
 with sigma of 0.01
 P1A-P2A \\sim P1B-P2B
 with sigma of 0.01
 P1B-P2B \\sim P1C-P2C
 with sigma of 0.01
 P2A-Br1A \\sim P2B-Br1B
 with sigma of 0.02
 P2B-Br1B \\sim P2C-Br1C
 with sigma of 0.02
 C1-P2A \\sim C1-P2B
 with sigma of 0.04
 C1-P2B \\sim C1-P2C
 with sigma of 0.04
 P1A-Br1A \\sim P1B-Br1B
 with sigma of 0.04
 P1B-Br1B \\sim P1C-Br1C
 with sigma of 0.04
 C5-C8A \\sim C5-C8B
 with sigma of 0.02
 O1-C23 \\sim O1-C26
 with sigma of 0.02
 O1-C24 \\sim O1-C25
 with sigma of 0.02
 O1-C24 \\sim O1A-C24A
 with sigma of 0.02
 O1-C25 \\sim O1A_$1-C25A_$2
 with sigma of 0.02
 C23-C24 \\sim C23A-C24A
 with sigma of 0.02
 C26-C25 \\sim C26A_$1-C25A_$2
 with sigma of 0.02
 O1-C23 \\sim O1A-C23A
 with sigma of 0.04
 O1-C26 \\sim O1A-C26A
 with sigma of 0.04
 C24-C25 \\sim C24A_$1-C25A_$2
 with sigma of 0.04
 C24-C25 \\sim C24A-C25A
 with sigma of 0.02
 C7-C6_$3 \\sim C7-C6
 with sigma of 0.02
3. Uiso/Uaniso restraints and constraints
Br1A \\sim Br1B \\sim Br1C \\sim P1A \\sim P1B \\sim P1C \\sim P2A \\sim P2B
\\sim P2C \\sim C1: within 2A with sigma of 0.01 and sigma for terminal atoms
of 0.02 within 2A
O1A \\sim C23A \\sim C24A \\sim C25A \\sim C26A \\sim O1 \\sim C23 \\sim C24
\\sim C25 \\sim C26: within 2A with sigma of 0.04 and sigma for terminal atoms
of 0.08 within 2A
C25A \\sim C26A \\sim C25 \\sim C26: within 2A with sigma of 0.01 and sigma for
terminal atoms of 0.02 within 2A
O1A \\sim C23A \\sim C24A \\sim C25A \\sim C26A: within 2A with sigma of 0.01
and sigma for terminal atoms of 0.02 within 2A
O1 \\sim C23 \\sim C24 \\sim C25 \\sim C26: within 2A with sigma of 0.01 and
sigma for terminal atoms of 0.02 within 2A
4. Rigid body (RIGU) restrains
 Br1A, Br1B, Br1C, P1A, P1B, P1C, P2A, P2B, P2C, C1
 with sigma for 1-2 distances of 0.001 and sigma for 1-3 distances of 0.001
 O1, C23, C24, C25, C26
 with sigma for 1-2 distances of 0.004 and sigma for 1-3 distances of 0.004
 O1A, C23A, C24A, C25A, C26A, O1, C23, C24, C25, C26
 with sigma for 1-2 distances of 0.004 and sigma for 1-3 distances of 0.004
5. Others
 1*[Sof(Br1C)+Sof(P1C)+Sof(P2C)]+1*[Sof(Br1B)+Sof(P1B)+Sof(P2B)]+1*[Sof(Br1A)+
 Sof(P1A)+Sof(P2A)]=1 with esd of 0.0001
 Sof(O1A)=Sof(C23A)=Sof(H23C)=Sof(H23A)=Sof(H23B)=Sof(C24A)=Sof(H24A)=
 Sof(H24B)=Sof(C25A)=Sof(H25B)=Sof(H25A)=Sof(C26A)=Sof(H26C)=Sof(H26B)=
 Sof(H26A)=0.5*(1-FVAR(2))
 Sof(O1)=Sof(C23)=Sof(H23D)=Sof(H23E)=Sof(H23F)=Sof(C24)=Sof(H24C)=Sof(H24D)=
 Sof(C25)=Sof(H25C)=Sof(H25D)=Sof(C26)=Sof(H26D)=Sof(H26E)=Sof(H26F)=0.5*FVAR(2)
 Sof(Br1A)=Sof(P1A)=Sof(P2A)=0.25*FVAR(3)
 Sof(Br1B)=Sof(P1B)=Sof(P2B)=0.25*FVAR(4)
 Sof(Br1C)=Sof(P1C)=Sof(P2C)=0.25*FVAR(5)
 Fixed Sof: H4A(0.5) H4B(0.5) C5(0.5) C8A(0.5) H8AA(0.5) H8AB(0.5) H8AC(0.5)
 C8B(0.5) H8BB(0.5) H8BC(0.5) H8BA(0.5)
6.a Secondary CH2 refined with riding coordinates:
 C4(H4A,H4B), C16(H16A,H16B), C17(H17B,H17A), C24A(H24A,H24B), C25A(H25B,H25A),
  C24(H24C,H24D), C25(H25C,H25D)
6.b Me refined with riding coordinates:
 C19(H19A,H19B,H19C), C20(H20A,H20B,H20C), C21(H21A,H21B,H21C), C22(H22A,H22B,
 H22C), C23A(H23C,H23A,H23B), C26A(H26C,H26B,H26A), C23(H23D,H23E,H23F),
 C26(H26D,H26E,H26F)
6.c Aromatic/amide H refined with riding coordinates:
 C7(H7), C13(H13), C10(H10)
6.d Fitted hexagon refined as free rotating group:
 C14(C13,C12,C11,C10,C9)
6.e Idealised Me refined as rotating group:
 C8A(H8AA,H8AB,H8AC), C8B(H8BB,H8BC,H8BA)
;
_olex2_submission_special_instructions 'No special instructions were received'
_oxdiff_exptl_absorpt_empirical_details
;
Empirical correction (ABSPACK) includes:
- Absorption correction using spherical harmonics
- Frame scaling
- Detector area scaling
;
_oxdiff_exptl_absorpt_empirical_full_max 1.354
_oxdiff_exptl_absorpt_empirical_full_min 0.723

loop_
_space_group_symop_operation_xyz
'x, y, z'
'-x, -y, z'
'y, -x, -z'
'-y, x, -z'
'-x+1/2, y+1/2, -z'
'x+1/2, -y+1/2, -z'
'-y+1/2, -x+1/2, z'
'y+1/2, x+1/2, z'

loop_
_atom_site_label
_atom_site_type_symbol
_atom_site_fract_x
_atom_site_fract_y
_atom_site_fract_z
_atom_site_U_iso_or_equiv
_atom_site_adp_type
_atom_site_occupancy
_atom_site_site_symmetry_order
_atom_site_calc_flag
_atom_site_refinement_flags_posn
_atom_site_refinement_flags_adp
_atom_site_refinement_flags_occupancy
_atom_site_disorder_assembly
_atom_site_disorder_group
Br1A Br 0.4580(6) 0.0458(5) 0.09557(13) 0.0582(9) Uani 0.1606(8) 1 d D U P A -1
Br1B Br 0.4090(12) 0.0951(12) 0.2763(7) 0.067(2) Uani 0.0562(8) 1 d D U P A -2
Br1C Br 0.5599(17) 0.0685(13) 0.0977(9) 0.076(5) Uani 0.0332(8) 1 d D U P A -3
P1A P 0.5250(18) -0.0194(17) 0.3422(3) 0.025(2) Uani 0.1606(8) 1 d D U P A -1
P1B P 0.5420(19) -0.033(2) 0.3544(9) 0.039(4) Uani 0.0562(8) 1 d D U P A -2
P1C P 0.470(2) -0.0039(14) 0.3399(12) 0.040(4) Uani 0.0332(8) 1 d D U P A -3
P2A P 0.4500(16) 0.0578(16) 0.2891(4) 0.032(3) Uani 0.1606(8) 1 d D U P A -1
P2B P 0.4838(12) 0.0046(12) 0.2182(9) 0.045(3) Uani 0.0562(8) 1 d D U P A -2
P2C P 0.4813(15) 0.0895(12) 0.2473(18) 0.044(4) Uani 0.0332(8) 1 d D U P A -3
O1A O 0.350(5) 0.157(6) -0.0900(15) 0.087(9) Uani 0.129(5) 1 d D U P B -3
C1 C 0.500000 0.000000 0.4998(4) 0.0276(10) Uani 1 4 d DS TU P . .
C2 C 0.54850(13) 0.04850(13) 0.5621(3) 0.0234(6) Uani 1 2 d S T P A .
C3 C 0.60609(14) 0.10609(14) 0.5165(3) 0.0263(7) Uani 1 2 d S T P . .
C4 C 0.63910(16) 0.13910(16) 0.6318(4) 0.0416(9) Uani 1 2 d S T P A .
H4A H 0.695145 0.139677 0.627364 0.050 Uiso 0.5 1 calc R U P . .
H4B H 0.621497 0.191996 0.641795 0.050 Uiso 0.5 1 calc R U P . .
C5 C 0.6145(3) 0.0924(3) 0.7357(4) 0.038(2) Uani 0.5 1 d D . P A -1
C6 C 0.54771(16) 0.04771(16) 0.6822(3) 0.0509(12) Uani 1 2 d DS T P . .
C7 C 0.500000 0.000000 0.7419(6) 0.094(4) Uani 1 4 d DS T P A .
H7 H 0.500000 0.000000 0.824650 0.113 Uiso 1 4 calc R U P . .
C8A C 0.6855(4) 0.0507(4) 0.7774(6) 0.0500(15) Uani 0.5 1 d D . P A -1
H8AA H 0.708560 0.023674 0.711684 0.075 Uiso 0.5 1 calc R U P A -1
H8AB H 0.671548 0.014230 0.838194 0.075 Uiso 0.5 1 calc R U P A -1
H8AC H 0.721807 0.087322 0.808962 0.075 Uiso 0.5 1 calc R U P A -1
C8B C 0.5810(4) 0.1368(4) 0.8369(6) 0.0542(17) Uani 0.5 1 d D . P A -1
H8BB H 0.616314 0.176820 0.860347 0.081 Uiso 0.5 1 calc R U P A -1
H8BC H 0.572175 0.102519 0.902760 0.081 Uiso 0.5 1 calc R U P A -1
H8BA H 0.532798 0.159566 0.812783 0.081 Uiso 0.5 1 calc R U P A -1
C14 C 0.61713(8) 0.17546(8) 0.33599(14) 0.0307(5) Uani 1 1 d G . . . .
C13 C 0.59889(9) 0.22999(9) 0.25316(12) 0.0339(6) Uani 1 1 d G . . . .
H13 H 0.628119 0.234170 0.183912 0.041 Uiso 1 1 calc R U . . .
C12 C 0.53790(9) 0.27840(8) 0.27164(12) 0.0298(5) Uani 1 1 d G . . . .
C11 C 0.49513(8) 0.27229(8) 0.37295(13) 0.0277(5) Uani 1 1 d G . . . .
C10 C 0.51337(8) 0.21776(8) 0.45579(11) 0.0277(5) Uani 1 1 d G . . . .
H10 H 0.484140 0.213582 0.525035 0.033 Uiso 1 1 calc R U . . .
C9 C 0.57436(9) 0.16935(8) 0.43731(12) 0.0267(5) Uani 1 1 d G . . . .
C15 C 0.42679(14) 0.32446(13) 0.3987(2) 0.0313(5) Uani 1 1 d . . . . .
C16 C 0.42449(17) 0.39082(15) 0.3127(3) 0.0372(6) Uani 1 1 d . . . . .
H16A H 0.374428 0.415939 0.318078 0.045 Uiso 1 1 calc R U . . .
H16B H 0.463573 0.428369 0.335105 0.045 Uiso 1 1 calc R U . . .
C17 C 0.43796(17) 0.36648(17) 0.1880(3) 0.0410(7) Uani 1 1 d . . . . .
H17B H 0.431078 0.410662 0.135879 0.049 Uiso 1 1 calc R U . . .
H17A H 0.399924 0.327739 0.166176 0.049 Uiso 1 1 calc R U . . .
C18 C 0.51775(15) 0.33379(15) 0.1704(2) 0.0344(6) Uani 1 1 d . . . . .
C19 C 0.42990(16) 0.35736(15) 0.5221(3) 0.0374(6) Uani 1 1 d . . . . .
H19A H 0.475871 0.388033 0.530808 0.056 Uiso 1 1 calc R U . . .
H19B H 0.385211 0.389182 0.535487 0.056 Uiso 1 1 calc R U . . .
H19C H 0.430620 0.315912 0.578957 0.056 Uiso 1 1 calc R U . . .
C20 C 0.35454(16) 0.27707(18) 0.3883(3) 0.0470(8) Uani 1 1 d . . . . .
H20A H 0.351342 0.255386 0.309804 0.071 Uiso 1 1 calc R U . . .
H20B H 0.355688 0.236082 0.445922 0.071 Uiso 1 1 calc R U . . .
H20C H 0.310279 0.309352 0.402452 0.071 Uiso 1 1 calc R U . . .
C21 C 0.57664(18) 0.39789(16) 0.1674(3) 0.0424(7) Uani 1 1 d . . . . .
H21A H 0.627293 0.376285 0.156117 0.064 Uiso 1 1 calc R U . . .
H21B H 0.565006 0.432438 0.102929 0.064 Uiso 1 1 calc R U . . .
H21C H 0.575200 0.425854 0.241151 0.064 Uiso 1 1 calc R U . . .
C22 C 0.5192(2) 0.29261(18) 0.0523(3) 0.0471(7) Uani 1 1 d . . . . .
H22A H 0.569728 0.271196 0.039065 0.071 Uiso 1 1 calc R U . . .
H22B H 0.481551 0.251757 0.052525 0.071 Uiso 1 1 calc R U . . .
H22C H 0.507223 0.328655 -0.010069 0.071 Uiso 1 1 calc R U . . .
C23A C 0.388(4) 0.126(4) 0.097(3) 0.090(14) Uani 0.129(5) 1 d D U P B -3
H23C H 0.383016 0.138504 0.180263 0.135 Uiso 0.129(5) 1 calc R U P B -3
H23A H 0.370982 0.074112 0.083774 0.135 Uiso 0.129(5) 1 calc R U P B -3
H23B H 0.440485 0.131976 0.072812 0.135 Uiso 0.129(5) 1 calc R U P B -3
C24A C 0.342(3) 0.176(3) 0.0320(19) 0.090(11) Uani 0.129(5) 1 d D U P B -3
H24A H 0.357766 0.229388 0.045173 0.109 Uiso 0.129(5) 1 calc R U P B -3
H24B H 0.288000 0.171306 0.056177 0.109 Uiso 0.129(5) 1 calc R U P B -3
C25A C 0.292(6) 0.201(6) -0.153(2) 0.084(10) Uani 0.129(5) 1 d D U P B -3
H25B H 0.242213 0.175721 -0.146999 0.100 Uiso 0.129(5) 1 calc R U P B -3
H25A H 0.288231 0.252389 -0.119643 0.100 Uiso 0.129(5) 1 calc R U P B -3
C26A C 0.316(3) 0.204(3) -0.2695(18) 0.063(13) Uani 0.129(5) 1 d D U P B -3
H26C H 0.279340 0.233047 -0.315276 0.095 Uiso 0.129(5) 1 calc R U P B -3
H26B H 0.365841 0.228799 -0.273757 0.095 Uiso 0.129(5) 1 calc R U P B -3
H26A H 0.320052 0.152512 -0.300977 0.095 Uiso 0.129(5) 1 calc R U P B -3
O1 O 0.790(2) 0.285(2) 0.1261(9) 0.099(4) Uani 0.371(5) 1 d D U P B -2
C23 C 0.755(2) 0.244(2) -0.0574(9) 0.083(7) Uani 0.371(5) 1 d D U P B -2
H23D H 0.751106 0.258067 -0.139900 0.125 Uiso 0.371(5) 1 calc R U P B -2
H23E H 0.789985 0.201098 -0.049297 0.125 Uiso 0.371(5) 1 calc R U P B -2
H23F H 0.705309 0.230341 -0.027301 0.125 Uiso 0.371(5) 1 calc R U P B -2
C24 C 0.7833(7) 0.3052(7) 0.0049(12) 0.086(4) Uani 0.371(5) 1 d D U P B -2
H24C H 0.748798 0.349112 -0.003716 0.103 Uiso 0.371(5) 1 calc R U P B -2
H24D H 0.833685 0.319796 -0.025767 0.103 Uiso 0.371(5) 1 calc R U P B -2
C25 C 0.8241(11) 0.3460(9) 0.1882(16) 0.118(6) Uani 0.371(5) 1 d D U P B -2
H25C H 0.867828 0.364878 0.142649 0.142 Uiso 0.371(5) 1 calc R U P B -2
H25D H 0.787070 0.387937 0.194998 0.142 Uiso 0.371(5) 1 calc R U P B -2
C26 C 0.8486(12) 0.3265(10) 0.2979(12) 0.125(7) Uani 0.371(5) 1 d D U P B -2
H26D H 0.871553 0.370750 0.335542 0.188 Uiso 0.371(5) 1 calc R U P B -2
H26E H 0.805437 0.308904 0.344456 0.188 Uiso 0.371(5) 1 calc R U P B -2
H26F H 0.886278 0.285822 0.292053 0.188 Uiso 0.371(5) 1 calc R U P B -2

loop_
_atom_site_aniso_label
_atom_site_aniso_U_11
_atom_site_aniso_U_22
_atom_site_aniso_U_33
_atom_site_aniso_U_23
_atom_site_aniso_U_13
_atom_site_aniso_U_12
Br1A 0.097(5) 0.049(3) 0.0289(7) 0.0063(19) -0.008(2) -0.0051(10)
Br1B 0.060(8) 0.067(9) 0.075(4) 0.031(6) 0.007(6) -0.008(3)
Br1C 0.123(16) 0.052(8) 0.053(5) -0.009(7) 0.023(9) -0.005(7)
P1A 0.033(6) 0.017(5) 0.0253(16) -0.004(3) 0.001(3) -0.007(3)
P1B 0.044(8) 0.033(7) 0.039(5) 0.002(5) -0.002(5) -0.014(7)
P1C 0.046(7) 0.032(6) 0.042(5) 0.005(5) -0.002(5) -0.007(6)
P2A 0.038(7) 0.030(5) 0.0286(15) 0.000(3) -0.008(3) 0.000(4)
P2B 0.049(7) 0.034(6) 0.052(4) 0.002(4) -0.010(4) -0.009(6)
P2C 0.053(8) 0.035(7) 0.045(7) 0.005(5) -0.001(6) -0.016(6)
O1A 0.086(17) 0.12(3) 0.056(8) 0.021(14) -0.029(12) -0.016(14)
C1 0.0304(14) 0.0304(14) 0.022(2) 0.000 0.000 -0.0011(19)
C2 0.0224(9) 0.0224(9) 0.0254(14) -0.0005(9) -0.0005(9) 0.0034(12)
C3 0.0238(9) 0.0238(9) 0.0315(17) -0.0009(9) -0.0009(9) 0.0005(12)
C4 0.0422(13) 0.0422(13) 0.040(2) -0.0054(11) -0.0054(11) -0.0159(17)
C5 0.043(4) 0.043(4) 0.029(2) -0.009(2) -0.002(2) -0.009(4)
C6 0.0634(19) 0.0634(19) 0.0260(18) -0.0018(11) -0.0018(11) -0.033(2)
C7 0.131(6) 0.131(6) 0.020(3) 0.000 0.000 -0.097(7)
C8A 0.059(4) 0.047(3) 0.044(3) -0.004(3) -0.026(3) -0.005(3)
C8B 0.066(4) 0.056(4) 0.041(3) -0.022(3) 0.009(3) -0.016(3)
C14 0.0298(12) 0.0249(12) 0.0374(13) 0.0027(10) 0.0022(10) 0.0043(10)
C13 0.0358(13) 0.0318(13) 0.0340(13) 0.0066(10) 0.0055(10) 0.0049(10)
C12 0.0304(12) 0.0215(11) 0.0375(12) 0.0006(9) -0.0012(10) 0.0007(9)
C11 0.0256(11) 0.0195(10) 0.0380(12) -0.0024(10) -0.0018(10) -0.0015(8)
C10 0.0257(11) 0.0227(11) 0.0348(11) -0.0036(9) 0.0028(9) -0.0022(9)
C9 0.0261(11) 0.0215(10) 0.0326(12) 0.0000(9) 0.0008(9) 0.0012(9)
C15 0.0240(11) 0.0246(11) 0.0452(14) -0.0020(10) 0.0001(10) 0.0013(9)
C16 0.0357(13) 0.0296(12) 0.0464(16) -0.0004(11) 0.0002(11) 0.0101(10)
C17 0.0429(16) 0.0366(14) 0.0435(16) 0.0005(12) -0.0070(12) 0.0113(12)
C18 0.0398(14) 0.0284(12) 0.0351(13) 0.0023(10) -0.0004(11) 0.0067(11)
C19 0.0354(13) 0.0322(13) 0.0447(15) -0.0027(11) 0.0075(11) 0.0088(11)
C20 0.0259(13) 0.0405(15) 0.075(2) 0.0014(15) -0.0049(13) -0.0017(11)
C21 0.0488(16) 0.0345(14) 0.0438(15) 0.0106(12) 0.0036(13) -0.0003(12)
C22 0.0594(19) 0.0420(16) 0.0399(14) 0.0000(12) -0.0051(14) 0.0153(14)
C23A 0.07(2) 0.12(4) 0.072(14) 0.018(19) -0.032(16) -0.01(2)
C24A 0.087(18) 0.12(3) 0.064(10) 0.016(14) -0.029(12) -0.010(17)
C25A 0.083(19) 0.11(3) 0.054(10) 0.009(15) -0.007(13) -0.010(17)
C26A 0.07(2) 0.09(3) 0.034(9) 0.021(13) -0.012(12) 0.03(2)
O1 0.089(10) 0.078(9) 0.131(6) -0.022(7) -0.050(8) 0.028(5)
C23 0.077(11) 0.094(14) 0.078(6) 0.027(7) 0.009(7) 0.036(10)
C24 0.060(7) 0.061(7) 0.138(7) 0.040(6) 0.011(6) 0.004(6)
C25 0.128(11) 0.105(10) 0.121(8) -0.021(8) -0.058(8) 0.047(9)
C26 0.183(18) 0.120(12) 0.072(7) -0.016(8) -0.039(9) 0.086(13)

loop_
_atom_type_symbol
_atom_type_description
_atom_type_scat_dispersion_real
_atom_type_scat_dispersion_imag
_atom_type_scat_source
C C 0.0181 0.0091 'International Tables Vol C Tables 4.2.6.8 and 6.1.1.4'
H H 0.0000 0.0000 'International Tables Vol C Tables 4.2.6.8 and 6.1.1.4'
Br Br -0.6763 1.2805 'International Tables Vol C Tables 4.2.6.8 and 6.1.1.4'
O O 0.0492 0.0322 'International Tables Vol C Tables 4.2.6.8 and 6.1.1.4'
P P 0.2955 0.4335 'International Tables Vol C Tables 4.2.6.8 and 6.1.1.4'

loop_
_exptl_crystal_face_index_h
_exptl_crystal_face_index_k
_exptl_crystal_face_index_l
_exptl_crystal_face_perp_dist
-1 -1 0 0.0285
1 1 -1 0.0318
1 1 2 0.0318
1 2 -1 0.0247
1 0 1 0.0355
-1 0 -1 0.0474
1 1 0 0.0247
0 -1 1 0.0434
-2 -1 -1 0.0425
2 -1 -2 0.0381
-2 0 1 0.0716
1 2 0 0.0254
-1 1 0 0.0775
1 -2 0 0.0679
1 -2 -1 0.0493

loop_
_geom_angle_atom_site_label_1
_geom_angle_atom_site_label_2
_geom_angle_atom_site_label_3
_geom_angle
_geom_angle_site_symmetry_1
_geom_angle_site_symmetry_3
_geom_angle_publ_flag
C1 P1A P2A 90.7(3) . . ?
C1 P1B P2B 112.8(8) . . ?
C1 P1C P2C 117.5(12) . . ?
P1A P2A Br1A 101.3(2) . . ?
P1B P2B Br1B 108.4(7) . . ?
P1C P2C Br1C 109.6(14) . . ?
C24A O1A C25A 106(2) . . ?
C2 C1 P1A 117.0(13) . . ?
C2 C1 P1A 121.2(13) 2_655 . ?
C2 C1 P1B 113.0(14) . . ?
C2 C1 P1B 119.8(14) 2_655 . ?
C2 C1 P1C 132.6(8) . . ?
C2 C1 P1C 107.5(8) 2_655 . ?
C2 C1 C2 118.9(4) 2_655 . ?
C1 C2 C3 129.4(3) . . ?
C6 C2 C1 119.8(3) . . ?
C6 C2 C3 110.8(3) . . ?
C2 C3 C4 101.9(3) . . ?
C2 C3 C9 116.1(2) . 8_545 ?
C2 C3 C9 116.14(17) . . ?
C9 C3 C4 111.41(18) . . ?
C9 C3 C4 111.4(2) 8_545 . ?
C9 C3 C9 100.2(2) . 8_545 ?
C3 C4 H4A 109.4 . . ?
C3 C4 H4A 109.44(13) . 8_545 ?
C3 C4 H4B 109.44(7) . 8_545 ?
C3 C4 H4B 109.4 . . ?
H4A C4 H4A 88.7 . 8_545 ?
H4A C4 H4B 108.0 8_545 8_545 ?
H4A C4 H4B 21.3 . 8_545 ?
H4A C4 H4B 108.0 . . ?
H4B C4 H4A 21.3 . 8_545 ?
H4B C4 H4B 125.3 . 8_545 ?
C5 C4 C3 111.0(3) . . ?
C5 C4 H4A 109.4 . . ?
C5 C4 H4A 126.0(2) . 8_545 ?
C5 C4 H4B 90.5(2) . 8_545 ?
C5 C4 H4B 109.4 . . ?
C4 C5 C6 100.6(4) . . ?
C4 C5 C8A 105.9(4) . . ?
C4 C5 C8B 115.6(5) . . ?
C8A C5 C6 120.2(4) . . ?
C8B C5 C6 105.6(5) . . ?
C8B C5 C8A 109.1(5) . . ?
C2 C6 C5 112.6(4) . . ?
C7 C6 C2 120.7(4) . . ?
C7 C6 C5 125.6(4) . . ?
C6 C7 C6 120.2(6) 7 . ?
C6 C7 H7 119.9 7 . ?
C6 C7 H7 119.9 . . ?
C5 C8A H8AA 109.5 . . ?
C5 C8A H8AB 109.5 . . ?
C5 C8A H8AC 109.5 . . ?
H8AA C8A H8AB 109.5 . . ?
H8AA C8A H8AC 109.5 . . ?
H8AB C8A H8AC 109.5 . . ?
C5 C8B H8BB 109.5 . . ?
C5 C8B H8BC 109.5 . . ?
C5 C8B H8BA 109.5 . . ?
H8BB C8B H8BC 109.5 . . ?
H8BB C8B H8BA 109.5 . . ?
H8BC C8B H8BA 109.5 . . ?
C13 C14 C14 130.8 . 8_545 ?
C13 C14 C9 120.0 . . ?
C9 C14 C14 109.2 . 8_545 ?
C14 C13 H13 120.0 . . ?
C14 C13 C12 120.0 . . ?
C12 C13 H13 120.0 . . ?
C13 C12 C18 116.62(13) . . ?
C11 C12 C13 120.0 . . ?
C11 C12 C18 123.23(13) . . ?
C12 C11 C10 120.0 . . ?
C12 C11 C15 122.49(14) . . ?
C10 C11 C15 117.51(14) . . ?
C11 C10 H10 120.0 . . ?
C9 C10 C11 120.0 . . ?
C9 C10 H10 120.0 . . ?
C14 C9 C3 110.58(13) . . ?
C10 C9 C3 129.41(13) . . ?
C10 C9 C14 120.0 . . ?
C16 C15 C11 110.6(2) . . ?
C19 C15 C11 112.0(2) . . ?
C19 C15 C16 107.9(2) . . ?
C20 C15 C11 108.0(2) . . ?
C20 C15 C16 110.2(2) . . ?
C20 C15 C19 108.0(2) . . ?
C15 C16 H16A 109.0 . . ?
C15 C16 H16B 109.0 . . ?
H16A C16 H16B 107.8 . . ?
C17 C16 C15 112.9(2) . . ?
C17 C16 H16A 109.0 . . ?
C17 C16 H16B 109.0 . . ?
C16 C17 H17B 109.2 . . ?
C16 C17 H17A 109.2 . . ?
C16 C17 C18 112.0(2) . . ?
H17B C17 H17A 107.9 . . ?
C18 C17 H17B 109.2 . . ?
C18 C17 H17A 109.2 . . ?
C17 C18 C12 110.3(2) . . ?
C17 C18 C21 110.3(2) . . ?
C17 C18 C22 108.0(2) . . ?
C21 C18 C12 108.9(2) . . ?
C21 C18 C22 108.4(3) . . ?
C22 C18 C12 110.9(2) . . ?
C15 C19 H19A 109.5 . . ?
C15 C19 H19B 109.5 . . ?
C15 C19 H19C 109.5 . . ?
H19A C19 H19B 109.5 . . ?
H19A C19 H19C 109.5 . . ?
H19B C19 H19C 109.5 . . ?
C15 C20 H20A 109.5 . . ?
C15 C20 H20B 109.5 . . ?
C15 C20 H20C 109.5 . . ?
H20A C20 H20B 109.5 . . ?
H20A C20 H20C 109.5 . . ?
H20B C20 H20C 109.5 . . ?
C18 C21 H21A 109.5 . . ?
C18 C21 H21B 109.5 . . ?
C18 C21 H21C 109.5 . . ?
H21A C21 H21B 109.5 . . ?
H21A C21 H21C 109.5 . . ?
H21B C21 H21C 109.5 . . ?
C18 C22 H22A 109.5 . . ?
C18 C22 H22B 109.5 . . ?
C18 C22 H22C 109.5 . . ?
H22A C22 H22B 109.5 . . ?
H22A C22 H22C 109.5 . . ?
H22B C22 H22C 109.5 . . ?
H23C C23A H23A 109.5 . . ?
H23C C23A H23B 109.5 . . ?
H23A C23A H23B 109.5 . . ?
C24A C23A H23C 109.5 . . ?
C24A C23A H23A 109.5 . . ?
C24A C23A H23B 109.5 . . ?
O1A C24A H24A 110.1 . . ?
O1A C24A H24B 110.1 . . ?
C23A C24A O1A 108(3) . . ?
C23A C24A H24A 110.1 . . ?
C23A C24A H24B 110.1 . . ?
H24A C24A H24B 108.4 . . ?
O1A C25A H25B 110.4 . . ?
O1A C25A H25A 110.4 . . ?
H25B C25A H25A 108.6 . . ?
C26A C25A O1A 106(5) . . ?
C26A C25A H25B 110.4 . . ?
C26A C25A H25A 110.4 . . ?
C25A C26A H26C 109.5 . . ?
C25A C26A H26B 109.5 . . ?
C25A C26A H26A 109.5 . . ?
H26C C26A H26B 109.5 . . ?
H26C C26A H26A 109.5 . . ?
H26B C26A H26A 109.5 . . ?
C25 O1 C24 109.0(17) . . ?
H23D C23 H23E 109.5 . . ?
H23D C23 H23F 109.5 . . ?
H23E C23 H23F 109.5 . . ?
C24 C23 H23D 109.5 . . ?
C24 C23 H23E 109.5 . . ?
C24 C23 H23F 109.5 . . ?
O1 C24 H24C 109.8 . . ?
O1 C24 H24D 109.8 . . ?
C23 C24 O1 109.4(16) . . ?
C23 C24 H24C 109.8 . . ?
C23 C24 H24D 109.8 . . ?
H24C C24 H24D 108.2 . . ?
O1 C25 H25C 108.8 . . ?
O1 C25 H25D 108.8 . . ?
H25C C25 H25D 107.7 . . ?
C26 C25 O1 113.7(19) . . ?
C26 C25 H25C 108.8 . . ?
C26 C25 H25D 108.8 . . ?
C25 C26 H26D 109.5 . . ?
C25 C26 H26E 109.5 . . ?
C25 C26 H26F 109.5 . . ?
H26D C26 H26E 109.5 . . ?
H26D C26 H26F 109.5 . . ?
H26E C26 H26F 109.5 . . ?

loop_
_geom_bond_atom_site_label_1
_geom_bond_atom_site_label_2
_geom_bond_distance
_geom_bond_site_symmetry_2
_geom_bond_publ_flag
Br1A P2A 2.236(4) . ?
Br1B P2B 2.175(14) . ?
Br1C P2C 2.24(2) . ?
P1A P2A 1.995(7) . ?
P1A C1 1.893(6) . ?
P1B P2B 1.982(13) . ?
P1B C1 1.913(12) . ?
P1C P2C 1.971(14) . ?
P1C C1 1.908(13) . ?
O1A C24A 1.45(2) . ?
O1A C25A 1.46(3) . ?
C1 C2 1.405(4) 2_655 ?
C1 C2 1.405(4) . ?
C2 C3 1.529(5) . ?
C2 C6 1.378(5) . ?
C3 C4 1.559(5) . ?
C3 C9 1.544(3) 8_545 ?
C3 C9 1.544(2) . ?
C4 H4A 0.9900 . ?
C4 H4A 0.9900 8_545 ?
C4 H4B 0.9900 . ?
C4 H4B 0.9900 8_545 ?
C4 C5 1.512(7) . ?
C5 C6 1.545(6) . ?
C5 C8A 1.529(8) . ?
C5 C8B 1.521(8) . ?
C6 C7 1.373(5) . ?
C7 H7 0.9500 . ?
C8A H8AA 0.9800 . ?
C8A H8AB 0.9800 . ?
C8A H8AC 0.9800 . ?
C8B H8BB 0.9800 . ?
C8B H8BC 0.9800 . ?
C8B H8BA 0.9800 . ?
C14 C14 1.455(2) 8_545 ?
C14 C13 1.3900 . ?
C14 C9 1.3900 . ?
C13 H13 0.9500 . ?
C13 C12 1.3900 . ?
C12 C11 1.3900 . ?
C12 C18 1.559(3) . ?
C11 C10 1.3900 . ?
C11 C15 1.545(3) . ?
C10 H10 0.9500 . ?
C10 C9 1.3900 . ?
C15 C16 1.531(4) . ?
C15 C19 1.531(4) . ?
C15 C20 1.529(4) . ?
C16 H16A 0.9900 . ?
C16 H16B 0.9900 . ?
C16 C17 1.513(4) . ?
C17 H17B 0.9900 . ?
C17 H17A 0.9900 . ?
C17 C18 1.534(4) . ?
C18 C21 1.536(4) . ?
C18 C22 1.538(4) . ?
C19 H19A 0.9800 . ?
C19 H19B 0.9800 . ?
C19 H19C 0.9800 . ?
C20 H20A 0.9800 . ?
C20 H20B 0.9800 . ?
C20 H20C 0.9800 . ?
C21 H21A 0.9800 . ?
C21 H21B 0.9800 . ?
C21 H21C 0.9800 . ?
C22 H22A 0.9800 . ?
C22 H22B 0.9800 . ?
C22 H22C 0.9800 . ?
C23A H23C 0.9800 . ?
C23A H23A 0.9800 . ?
C23A H23B 0.9800 . ?
C23A C24A 1.41(3) . ?
C24A H24A 0.9900 . ?
C24A H24B 0.9900 . ?
C25A H25B 0.9900 . ?
C25A H25A 0.9900 . ?
C25A C26A 1.41(6) . ?
C26A H26C 0.9800 . ?
C26A H26B 0.9800 . ?
C26A H26A 0.9800 . ?
O1 C24 1.441(17) . ?
O1 C25 1.430(19) . ?
C23 H23D 0.9800 . ?
C23 H23E 0.9800 . ?
C23 H23F 0.9800 . ?
C23 C24 1.38(2) . ?
C24 H24C 0.9900 . ?
C24 H24D 0.9900 . ?
C25 H25C 0.9900 . ?
C25 H25D 0.9900 . ?
C25 C26 1.38(2) . ?
C26 H26D 0.9800 . ?
C26 H26E 0.9800 . ?
C26 H26F 0.9800 . ?

loop_
_geom_torsion_atom_site_label_1
_geom_torsion_atom_site_label_2
_geom_torsion_atom_site_label_3
_geom_torsion_atom_site_label_4
_geom_torsion
_geom_torsion_site_symmetry_1
_geom_torsion_site_symmetry_2
_geom_torsion_site_symmetry_3
_geom_torsion_site_symmetry_4
_geom_torsion_publ_flag
P1A C1 C2 C3 19.2(3) . . . . ?
P1A C1 C2 C6 -160.8(3) . . . . ?
P1B C1 C2 C3 31.9(6) . . . . ?
P1B C1 C2 C6 -148.1(6) . . . . ?
P1C C1 C2 C3 -13.1(15) . . . . ?
P1C C1 C2 C6 166.9(15) . . . . ?
P2A P1A C1 C2 -98.9(14) . . . . ?
P2A P1A C1 C2 100.8(14) . . . 2_655 ?
C1 C2 C3 C4 180.000(0) . . . . ?
C1 C2 C3 C9 -58.7(2) . . . 8_545 ?
C1 C2 C3 C9 58.73(19) . . . . ?
C1 C2 C6 C5 168.8(3) . . . . ?
C1 C2 C6 C7 0.000(1) . . . . ?
C2 C1 C2 C3 180.000(1) 2_655 . . . ?
C2 C1 C2 C6 0.000(1) 2_655 . . . ?
C2 C3 C4 C5 11.3(3) . . . . ?
C2 C3 C9 C14 -130.28(19) . . . . ?
C2 C3 C9 C10 50.8(3) . . . . ?
C2 C6 C7 C6 0.000(1) . . . 7 ?
C3 C2 C6 C5 -11.2(3) . . . . ?
C3 C2 C6 C7 180.0 . . . . ?
C3 C4 C5 C6 -16.8(4) . . . . ?
C3 C4 C5 C8A 109.1(3) . . . . ?
C3 C4 C5 C8B -129.9(4) . . . . ?
C4 C3 C9 C14 113.7(2) . . . . ?
C4 C3 C9 C10 -65.2(3) . . . . ?
C4 C5 C6 C2 17.2(4) . . . . ?
C4 C5 C6 C7 -174.60(16) . . . . ?
C5 C6 C7 C6 -167.3(3) . . . 7 ?
C6 C2 C3 C4 0.000(1) . . . . ?
C6 C2 C3 C9 -121.27(19) . . . . ?
C6 C2 C3 C9 121.3(2) . . . 8_545 ?
C8A C5 C6 C2 -98.4(5) . . . . ?
C8A C5 C6 C7 69.8(6) . . . . ?
C8B C5 C6 C2 137.8(4) . . . . ?
C8B C5 C6 C7 -54.0(6) . . . . ?
C14 C14 C13 C12 177.59(8) 8_545 . . . ?
C14 C14 C9 C3 2.93(16) 8_545 . . . ?
C14 C14 C9 C10 -178.07(6) 8_545 . . . ?
C14 C13 C12 C11 0.0 . . . . ?
C14 C13 C12 C18 -175.62(17) . . . . ?
C13 C14 C9 C3 -179.00(18) . . . . ?
C13 C14 C9 C10 0.0 . . . . ?
C13 C12 C11 C10 0.0 . . . . ?
C13 C12 C11 C15 179.88(17) . . . . ?
C13 C12 C18 C17 163.91(17) . . . . ?
C13 C12 C18 C21 -74.9(2) . . . . ?
C13 C12 C18 C22 44.3(3) . . . . ?
C12 C11 C10 C9 0.0 . . . . ?
C12 C11 C15 C16 -11.6(3) . . . . ?
C12 C11 C15 C19 -131.99(19) . . . . ?
C12 C11 C15 C20 109.1(2) . . . . ?
C11 C12 C18 C17 -11.5(3) . . . . ?
C11 C12 C18 C21 109.6(2) . . . . ?
C11 C12 C18 C22 -131.1(2) . . . . ?
C11 C10 C9 C3 178.8(2) . . . . ?
C11 C10 C9 C14 0.0 . . . . ?
C11 C15 C16 C17 45.0(3) . . . . ?
C10 C11 C15 C16 168.31(16) . . . . ?
C10 C11 C15 C19 47.9(2) . . . . ?
C10 C11 C15 C20 -71.0(2) . . . . ?
C9 C3 C4 C5 135.8(3) . . . . ?
C9 C3 C4 C5 -113.2(3) 8_545 . . . ?
C9 C3 C9 C14 -4.3(3) 8_545 . . . ?
C9 C3 C9 C10 176.81(6) 8_545 . . . ?
C9 C14 C13 C12 0.0 . . . . ?
C15 C11 C10 C9 -179.89(17) . . . . ?
C15 C16 C17 C18 -64.1(3) . . . . ?
C16 C17 C18 C12 44.4(3) . . . . ?
C16 C17 C18 C21 -75.9(3) . . . . ?
C16 C17 C18 C22 165.7(2) . . . . ?
C18 C12 C11 C10 175.32(18) . . . . ?
C18 C12 C11 C15 -4.8(2) . . . . ?
C19 C15 C16 C17 167.9(2) . . . . ?
C20 C15 C16 C17 -74.4(3) . . . . ?
C24A O1A C25A C26A 159(7) . . . . ?
C25A O1A C24A C23A 171(10) . . . . ?
C24 O1 C25 C26 -166(2) . . . . ?
C25 O1 C24 C23 175(3) . . . . ?

loop_
_exptl_oxdiff_crystal_face_indexfrac_h
_exptl_oxdiff_crystal_face_indexfrac_k
_exptl_oxdiff_crystal_face_indexfrac_l
_exptl_oxdiff_crystal_face_x
_exptl_oxdiff_crystal_face_y
_exptl_oxdiff_crystal_face_z
-0.9998 -1.0002 0.0002 0.0134 -0.0026 0.1227
0.9999 0.9992 -1.0004 -0.1437 -0.0274 -0.1089
0.9996 1.0020 2.0002 0.2470 0.0625 -0.1503
0.9999 1.9993 -1.0007 -0.1640 0.0341 -0.1677
0.9997 0.0010 1.0004 0.1371 -0.0289 -0.0778
-0.9997 -0.0010 -1.0004 -0.1371 0.0289 0.0778
0.9998 1.0002 -0.0002 -0.0134 0.0026 -0.1227
-0.0001 -0.9991 1.0006 0.1505 -0.0315 0.0450
-1.9994 -1.0012 -1.0002 -0.1236 0.0263 0.2005
1.9997 -1.0016 -1.9997 -0.2265 -0.2391 -0.0416
-1.9996 0.0007 0.9998 0.1165 0.1477 0.1141
0.9998 2.0002 -0.0005 -0.0337 0.0640 -0.1815
-0.9998 0.9999 -0.0005 -0.0271 0.1203 0.0052
0.9998 -2.0000 0.0009 0.0474 -0.1818 0.0536
0.9999 -2.0009 -0.9993 -0.0828 -0.2117 0.0674
